data_4022313
loop_
_publ_author_name
'Michael H. Howard'
'Victor Alexander'
'William J. Marshall'
'D. Christopher Roe'
'Ya-Jun Zheng'

_publ_section_title
;
 Reaction of 2,2-Bis(trifluoromethyl)-1,1-dicyanoethylene with
 6,6-Dimethylfulvene: Cycloadditions and a Rearrangement
;
_journal_name_full 'Journal of Organic Chemistry'
_journal_page_first 120
_journal_page_last 129
_journal_paper_doi 10.1021/jo0265333
_journal_volume 68
_journal_year 2003
_chemical_formula_moiety 'C14 H10 F6 N2 '
_chemical_formula_sum 'C14 H10 F6 N2'
_chemical_formula_weight 320.24
_space_group_IT_number 2
_symmetry_cell_setting triclinic
_symmetry_Int_Tables_number 2
_symmetry_space_group_name_Hall '-P 1'
_symmetry_space_group_name_H-M 'P -1'
_audit_creation_date 19102-03-06
_audit_creation_method 'by teXsan v1.8 and Calabrese Z-files'
_cell_angle_alpha 99.86(2)
_cell_angle_beta 109.11(2)
_cell_angle_gamma 85.38(2)
_cell_formula_units_Z 2
_cell_length_a 9.357(3)
_cell_length_b 12.235(4)
_cell_length_c 6.691(2)
_cell_measurement_temperature 221.
_cell_volume 712.9(4)
_exptl_crystal_colour colorless
_exptl_crystal_density_diffrn 1.492
_exptl_crystal_description needle
_exptl_crystal_size_max 1.100
_exptl_crystal_size_mid 0.150
_exptl_crystal_size_min 0.350
_refine_ls_goodness_of_fit_obs 1.85
_refine_ls_hydrogen_treatment noref
_refine_ls_matrix_type full
_refine_ls_number_parameters 199
_refine_ls_number_reflns 3127
_refine_ls_R_factor_obs 6.80
_refine_ls_structure_factor_coef F
_refine_ls_weighting_scheme biweight
_refine_ls_wR_factor_obs 6.60
_cod_data_source_file jo0265333-2_s1_2.cif
_cod_data_source_block A_TEXRAY.INF_file_is_not_p
_cod_original_formula_sum 'C14 H10 F6 N2 '
_cod_database_code 4022313

loop_
_symmetry_equiv_pos_as_xyz
'   +x,   +y,   +z'
'   -x,   -y,   -z'

loop_
_atom_site_label
_atom_site_fract_x
_atom_site_fract_y
_atom_site_fract_z
_atom_site_U_iso_or_equiv
_atom_site_occupancy
_atom_site_adp_type
_atom_site_calc_flag
F(11) 0.2091 0.4332 0.0138 0.080 1.000 Uani c
F(12) 0.0172 0.3820 0.0766 0.070 1.000 Uani c
F(13) 0.0869 0.2915 -0.1830 0.058 1.000 Uani c
F(21) 0.3833 0.4207 0.4005 0.079 1.000 Uani c
F(22) 0.3965 0.2724 0.5346 0.061 1.000 Uani c
F(23) 0.1937 0.3725 0.4750 0.067 1.000 Uani c
N(21) -0.1069 0.1225 -0.1036 0.057 1.000 Uani c
N(22) 0.1692 0.0991 0.5180 0.052 1.000 Uani c
C(1) 0.2435 0.2695 0.1683 0.030 1.000 Uani c
C(2) 0.1679 0.1552 0.1588 0.027 1.000 Uani c
C(3) 0.2944 0.0925 0.0661 0.034 1.000 Uani c
C(4) 0.4198 0.0356 0.2194 0.040 1.000 Uani c
C(5) 0.5442 0.0954 0.2943 0.044 1.000 Uani c
C(6) 0.5253 0.1976 0.2035 0.037 1.000 Uani c
C(7) 0.3625 0.2041 0.0676 0.031 1.000 Uani c
C(11) 0.1393 0.3449 0.0197 0.047 1.000 Uani c
C(12) 0.3055 0.3340 0.3949 0.049 1.000 Uani c
C(21) 0.0126 0.1388 0.0100 0.036 1.000 Uani c
C(22) 0.1699 0.1254 0.3634 0.035 1.000 Uani c
C(61) 0.6327 0.2709 0.2287 0.045 1.000 Uani c
C(62) 0.6029 0.3675 0.1126 0.059 1.000 Uani c
C(63) 0.7913 0.2611 0.3773 0.071 1.000 Uani c
H(3) 0.2564 0.0492 -0.0720 0.030 1.000 Uiso c
H(4) 0.4040 -0.0334 0.2559 0.031 1.000 Uiso c
H(5) 0.6336 0.0722 0.3952 0.039 1.000 Uiso c
H(7) 0.3497 0.2203 -0.0704 0.028 1.000 Uiso c
H(62) 0.6298 0.3507 -0.0146 0.050 1.000 Uiso c
H(62') 0.6612 0.4288 0.2010 0.050 1.000 Uiso c
H(62") 0.4993 0.3888 0.0780 0.050 1.000 Uiso c
H(63) 0.8040 0.3025 0.5134 0.064 1.000 Uiso c
H(63') 0.8662 0.2819 0.3241 0.064 1.000 Uiso c
H(63") 0.8173 0.1852 0.4037 0.064 1.000 Uiso c

loop_
_atom_site_aniso_label
_atom_site_aniso_U_11
_atom_site_aniso_U_22
_atom_site_aniso_U_33
_atom_site_aniso_U_12
_atom_site_aniso_U_13
_atom_site_aniso_U_23
F(11) 0.0598 0.0433 0.1491 -0.0004 0.0343 0.0438
F(12) 0.0512 0.0467 0.1207 0.0178 0.0402 0.0157
F(13) 0.0491 0.0667 0.0589 0.0120 0.0104 0.0306
F(21) 0.0922 0.0554 0.0947 -0.0433 0.0521 -0.0342
F(22) 0.0538 0.0830 0.0349 -0.0093 0.0075 -0.0137
F(23) 0.0766 0.0493 0.0850 -0.0090 0.0551 -0.0231
N(21) 0.0486 0.0491 0.0613 -0.0101 -0.0007 0.0050
N(22) 0.0715 0.0451 0.0479 0.0179 0.0301 0.0144
C(1) 0.0287 0.0268 0.0376 -0.0032 0.0131 0.0043
C(2) 0.0268 0.0265 0.0281 -0.0019 0.0078 0.0039
C(3) 0.0414 0.0314 0.0298 0.0030 0.0149 0.0001
C(4) 0.0537 0.0313 0.0420 0.0109 0.0249 0.0136
C(5) 0.0423 0.0554 0.0352 0.0194 0.0157 0.0146
C(6) 0.0387 0.0425 0.0270 0.0036 0.0076 0.0053
C(7) 0.0381 0.0292 0.0243 0.0029 0.0099 0.0047
C(11) 0.0432 0.0348 0.0718 -0.0037 0.0242 0.0175
C(12) 0.0465 0.0504 0.0541 -0.0157 0.0261 -0.0096
C(21) 0.0406 0.0228 0.0419 -0.0019 0.0103 0.0054
C(22) 0.0398 0.0274 0.0383 0.0096 0.0166 0.0047
C(61) 0.0384 0.0573 0.0383 -0.0003 0.0103 0.0078
C(62) 0.0514 0.0702 0.0573 -0.0210 0.0160 0.0084
C(63) 0.0388 0.0966 0.0719 -0.0040 0.0103 0.0108

loop_
_audit_author_name
_audit_author_address
'Marshall, William J.'
;  E.I. DuPont de Nemours & Co.
   c/o Will Marshall E228/326
   P.O. Box 80228
   Wilmington, DE 19880-0228
   USA
;

loop_
_audit_contact_author_name
_audit_contact_author_address
_audit_contact_author_email
_audit_contact_author_fax
_audit_contact_author_phone
'Marshall, William J.'
;  E.I. DuPont de Nemours & Co.
   c/o Will Marshall E228/326
   P.O. Box 80228
   Wilmington, DE 19880-0228
   USA
   Will.Marshall@usa.dupont.com
;
Will.Marshall@usa.dupont.com 1(302)695-1351 1(302)695-2128
